data_4329955
loop_
_publ_author_name
'Thi Nhu Y Hoang'
'Timoth\'ee Lathion'
'Laure Gu\'en\'ee'
'Emmanuel Terazzi'
'Claude Piguet'

_publ_contact_author_address
;Department of inorganic, analytic and applied chemistry 
University of Geneva, Sciences II 
30 quai Ernest-Ansermet 
CH-1211 Gen\`eve 4 
;
_publ_contact_author_email claude.Piguet@unige.ch
_publ_contact_author_fax '+41 (0)22 379 68 30 '
_publ_contact_author_name 'Claude Piguet'
_publ_contact_author_phone '+41 (0)22 379 60 34'
_publ_section_title
;
 Protonation and Complexation Properties of Polyaromatic Terdentate
 Six-Membered Chelate Ligands
;
_journal_name_full 'Inorganic Chemistry'
_journal_page_first 8567
_journal_page_last 8575
_journal_paper_doi 10.1021/ic301126y
_journal_volume 51
_journal_year 2012
_chemical_formula_moiety 'C21 H13 F6 N5 O6 S2 Zn'
_chemical_formula_sum 'C21 H13 F6 N5 O6 S2 Zn'
_chemical_formula_weight 674.85
_chemical_name_systematic
; 
 ? 
;
_space_group_IT_number 2
_symmetry_cell_setting triclinic
_symmetry_space_group_name_Hall '-P 1'
_symmetry_space_group_name_H-M 'P -1'
_atom_sites_solution_hydrogens geom
_atom_sites_solution_primary direct
_atom_sites_solution_secondary difmap
_audit_creation_method SHELXL-97
_cell_angle_alpha 88.059(3)
_cell_angle_beta 74.043(3)
_cell_angle_gamma 89.386(3)
_cell_formula_units_Z 4
_cell_length_a 10.7189(4)
_cell_length_b 14.6809(5)
_cell_length_c 16.4269(5)
_cell_measurement_reflns_used 8642
_cell_measurement_temperature 293(2)
_cell_measurement_theta_max 73.0590
_cell_measurement_theta_min 2.7969
_cell_volume 2483.96(15)
_computing_cell_refinement
;
CrysAlisPro, Agilent Technologies,
Version 1.171.35.11 (release 16-05-2011 CrysAlis171 .NET)
(compiled May 16 2011,17:55:39)
;
_computing_data_collection
;
CrysAlisPro, Agilent Technologies,
Version 1.171.35.11 (release 16-05-2011 CrysAlis171 .NET)
(compiled May 16 2011,17:55:39)
;
_computing_data_reduction
;
CrysAlisPro, Agilent Technologies,
Version 1.171.35.11 (release 16-05-2011 CrysAlis171 .NET)
(compiled May 16 2011,17:55:39)
;
_computing_molecular_graphics 'Ortep 3 (Farrugia, 1997)'
_computing_publication_material ShelX_Acta
_computing_structure_refinement 'SHELXL-97 (Sheldrick, 2008)'
_computing_structure_solution 'SHELXS-97 (Sheldrick, 2008)'
_diffrn_ambient_temperature 293(2)
_diffrn_detector_area_resol_mean 10.4679
_diffrn_measured_fraction_theta_full 1.000
_diffrn_measured_fraction_theta_max 0.973
_diffrn_measurement_device_type 'SuperNova, Dual, Cu at zero, Atlas'
_diffrn_measurement_method '\w scans'
_diffrn_radiation_monochromator mirror
_diffrn_radiation_source 'SuperNova (Cu) x-ray Source'
_diffrn_radiation_type CuK\a
_diffrn_radiation_wavelength 1.54184
_diffrn_reflns_av_R_equivalents 0.0579
_diffrn_reflns_av_sigmaI/netI 0.0615
_diffrn_reflns_limit_h_max 13
_diffrn_reflns_limit_h_min -13
_diffrn_reflns_limit_k_max 13
_diffrn_reflns_limit_k_min -18
_diffrn_reflns_limit_l_max 20
_diffrn_reflns_limit_l_min -17
_diffrn_reflns_number 18642
_diffrn_reflns_theta_full 66.97
_diffrn_reflns_theta_max 73.22
_diffrn_reflns_theta_min 2.80
_exptl_absorpt_coefficient_mu 3.833
_exptl_absorpt_correction_T_max 0.883
_exptl_absorpt_correction_T_min 0.417
_exptl_absorpt_correction_type analytical
_exptl_absorpt_process_details
;
CrysAlisPro, Agilent Technologies,
Version 1.171.35.11 (release 16-05-2011 CrysAlis171 .NET)
(compiled May 16 2011,17:55:39)
Analytical numeric absorption correction using a multifaceted crystal
            model based on expressions derived by R.C. Clark & J.S. Reid.
(Clark, R. C. & Reid, J. S. (1995). Acta Cryst. A51, 887-897)
;
_exptl_crystal_colour colorless
_exptl_crystal_density_diffrn 1.805
_exptl_crystal_description plate
_exptl_crystal_F_000 1352
_exptl_crystal_size_max 0.4449
_exptl_crystal_size_mid 0.1115
_exptl_crystal_size_min 0.0329
_refine_diff_density_max 3.674
_refine_diff_density_min -1.643
_refine_diff_density_rms 0.145
_refine_ls_extinction_method none
_refine_ls_goodness_of_fit_ref 1.373
_refine_ls_hydrogen_treatment constr
_refine_ls_matrix_type full
_refine_ls_number_parameters 726
_refine_ls_number_reflns 9705
_refine_ls_number_restraints 18
_refine_ls_restrained_S_all 1.408
_refine_ls_R_factor_all 0.1017
_refine_ls_R_factor_gt 0.0839
_refine_ls_shift/su_max 0.001
_refine_ls_shift/su_mean 0.000
_refine_ls_structure_factor_coef Fsqd
_refine_ls_weighting_details 'calc w=1/[\s^2^(Fo^2^)+(0.1600P)^2^+0.0000P] where P=(Fo^2^+2Fc^2^)/3'
_refine_ls_weighting_scheme calc
_refine_ls_wR_factor_gt 0.2518
_refine_ls_wR_factor_ref 0.2784
_reflns_number_gt 8041
_reflns_number_total 9705
_reflns_threshold_expression >2sigma(I)
_cod_data_source_file ic301126y_si_002_6.cif
_cod_data_source_block 6
_cod_database_code 4329955

loop_
_symmetry_equiv_pos_as_xyz
'x, y, z'
'-x, -y, -z'

loop_
_atom_site_label
_atom_site_type_symbol
_atom_site_fract_x
_atom_site_fract_y
_atom_site_fract_z
_atom_site_U_iso_or_equiv
_atom_site_adp_type
_atom_site_occupancy
_atom_site_symmetry_multiplicity
_atom_site_calc_flag
_atom_site_refinement_flags
_atom_site_disorder_assembly
_atom_site_disorder_group
Zn1A Zn 0.80614(6) 0.23853(4) 0.27709(4) 0.0377(2) Uani 1 1 d . . .
S1T S 0.88911(13) 0.44474(9) 0.27837(8) 0.0454(3) Uani 1 1 d . . .
C1T C 1.0180(7) 0.4860(5) 0.3189(5) 0.0694(18) Uani 1 1 d D A .
F1TB F 0.9533(16) 0.5225(14) 0.4024(11) 0.1118(18) Uani 0.38 1 d PD A 2
F2TB F 1.0802(19) 0.5636(15) 0.2689(11) 0.1118(18) Uani 0.38 1 d PD A 2
F3TB F 1.0977(18) 0.4301(14) 0.3365(13) 0.1118(18) Uani 0.38 1 d P A 2
F1TA F 1.0167(11) 0.4638(9) 0.3918(7) 0.1118(18) Uani 0.62 1 d PD A 1
F2TA F 1.0362(11) 0.5697(9) 0.3091(7) 0.1118(18) Uani 0.62 1 d PD A 1
F3TA F 1.1314(11) 0.4432(9) 0.2764(7) 0.1118(18) Uani 0.62 1 d PD A 1
O1TA O 0.8482(11) 0.3605(8) 0.3256(7) 0.0702(11) Uiso 0.52 1 d P B 1
O2TA O 0.9534(11) 0.4317(8) 0.1906(7) 0.0702(11) Uiso 0.52 1 d P B 1
O3TA O 0.8002(11) 0.5150(7) 0.2898(7) 0.0702(11) Uiso 0.52 1 d P B 1
O1TB O 0.8903(12) 0.3491(8) 0.3035(8) 0.0702(11) Uiso 0.48 1 d P B 2
O2TB O 0.9133(12) 0.4707(8) 0.1937(7) 0.0702(11) Uiso 0.48 1 d P B 2
O3TB O 0.7781(11) 0.4878(8) 0.3356(7) 0.0702(11) Uiso 0.48 1 d P B 2
S2TA S 0.5895(19) 0.3382(10) 0.1784(10) 0.0641(10) Uani 0.62 1 d PD B 1
O6TA O 0.6642(10) 0.3652(7) 0.0938(6) 0.0798(15) Uiso 0.62 1 d PD B 1
O5TA O 0.4943(12) 0.2733(8) 0.1741(7) 0.0798(15) Uiso 0.62 1 d PD B 1
C2TA C 0.4867(15) 0.4257(7) 0.2320(8) 0.074(4) Uani 0.62 1 d PD B 1
F4TA F 0.4058(10) 0.3874(6) 0.3021(7) 0.1000(18) Uani 0.62 1 d PD B 1
F5TA F 0.5489(11) 0.4939(6) 0.2607(7) 0.1000(18) Uani 0.62 1 d PD B 1
F6TA F 0.4197(12) 0.4665(8) 0.1868(8) 0.1000(18) Uani 0.62 1 d PD B 1
S2TB S 0.595(3) 0.3434(16) 0.1745(16) 0.0641(10) Uani 0.38 1 d PD B 2
O5TB O 0.5126(18) 0.2854(12) 0.1494(11) 0.0798(15) Uiso 0.38 1 d PD B 2
O6TB O 0.6743(15) 0.4092(11) 0.1066(10) 0.0798(15) Uiso 0.38 1 d PD B 2
C2TB C 0.518(2) 0.4489(12) 0.2142(13) 0.074(4) Uani 0.38 1 d PD B 2
F4TB F 0.4530(17) 0.4345(10) 0.2938(10) 0.1000(18) Uani 0.38 1 d PD B 2
F5TB F 0.6214(16) 0.5043(9) 0.2023(12) 0.1000(18) Uani 0.38 1 d PD B 2
F6TB F 0.457(2) 0.4819(13) 0.1635(13) 0.1000(18) Uani 0.38 1 d PD B 2
O4T O 0.6622(4) 0.3120(3) 0.2365(3) 0.0553(9) Uani 1 1 d . B .
N1A N 0.6841(4) 0.1794(3) 0.3789(2) 0.0388(8) Uani 1 1 d . B .
N2A N 0.8452(5) 0.1479(4) 0.4558(3) 0.0531(11) Uani 1 1 d . B .
N3A N 0.9748(4) 0.1796(3) 0.3174(3) 0.0415(9) Uani 1 1 d . B .
N4A N 1.1068(4) 0.1892(4) 0.1790(3) 0.0481(10) Uani 1 1 d . B .
N5A N 0.8879(4) 0.1859(3) 0.1639(2) 0.0386(8) Uani 1 1 d . B .
C1A C 0.5557(5) 0.1719(4) 0.3858(4) 0.0471(11) Uani 1 1 d . . .
H1A H 0.5260 0.1922 0.3402 0.056 Uiso 1 1 calc R B .
C2A C 0.4667(6) 0.1360(4) 0.4565(4) 0.0569(14) Uani 1 1 d . B .
H2A H 0.3800 0.1317 0.4571 0.068 Uiso 1 1 calc R . .
C3A C 0.5056(7) 0.1059(4) 0.5271(4) 0.0601(15) Uani 1 1 d . . .
H3A H 0.4461 0.0830 0.5758 0.072 Uiso 1 1 calc R B .
C4A C 0.6354(7) 0.1116(4) 0.5219(3) 0.0548(13) Uani 1 1 d . B .
C5A C 0.7148(9) 0.0857(6) 0.5764(4) 0.075(2) Uani 1 1 d . . .
H5A H 0.6864 0.0578 0.6299 0.090 Uiso 1 1 calc R B .
C6A C 0.8362(9) 0.1089(6) 0.5364(4) 0.076(2) Uani 1 1 d . B .
H6A H 0.9063 0.1003 0.5589 0.091 Uiso 1 1 calc R . .
C7A C 0.7208(5) 0.1487(4) 0.4465(3) 0.0446(10) Uani 1 1 d . . .
C8A C 0.9631(5) 0.1798(4) 0.4014(3) 0.0477(11) Uani 1 1 d . . .
C9A C 1.0597(7) 0.2075(5) 0.4355(4) 0.0632(16) Uani 1 1 d . B .
H9A H 1.0467 0.2101 0.4937 0.076 Uiso 1 1 calc R . .
C10A C 1.1772(7) 0.2314(6) 0.3788(5) 0.0709(19) Uani 1 1 d . . .
H10A H 1.2452 0.2502 0.3992 0.085 Uiso 1 1 calc R B .
C11A C 1.1948(6) 0.2276(5) 0.2934(4) 0.0612(15) Uani 1 1 d . B .
H11A H 1.2740 0.2428 0.2553 0.073 Uiso 1 1 calc R . .
C12A C 1.0905(5) 0.2002(4) 0.2657(3) 0.0444(10) Uani 1 1 d . . .
C13A C 1.2301(6) 0.1686(5) 0.1234(4) 0.0584(15) Uani 1 1 d . . .
H13A H 1.3089 0.1728 0.1364 0.070 Uiso 1 1 calc R B .
C14A C 1.2154(6) 0.1422(5) 0.0488(4) 0.0616(15) Uani 1 1 d . B .
H14A H 1.2821 0.1268 0.0017 0.074 Uiso 1 1 calc R . .
C15A C 1.0800(5) 0.1416(4) 0.0542(3) 0.0477(11) Uani 1 1 d . . .
C16A C 1.0073(7) 0.1209(4) 0.0010(3) 0.0539(13) Uani 1 1 d . B .
H16A H 1.0460 0.1015 -0.0535 0.065 Uiso 1 1 calc R . .
C17A C 0.8731(6) 0.1299(4) 0.0310(4) 0.0538(13) Uani 1 1 d . . .
H17A H 0.8206 0.1145 -0.0030 0.065 Uiso 1 1 calc R B .
C18A C 0.8174(5) 0.1616(4) 0.1115(3) 0.0471(11) Uani 1 1 d . B .
H18A H 0.7275 0.1664 0.1302 0.057 Uiso 1 1 calc R . .
C19A C 1.0161(5) 0.1727(3) 0.1361(3) 0.0397(9) Uani 1 1 d . B .
Zn1B Zn 0.32840(6) 0.25600(4) 0.76066(4) 0.0384(2) Uani 1 1 d . . .
S3T S 0.38415(12) 0.05007(8) 0.79603(7) 0.0416(3) Uani 1 1 d . . .
S4T S 0.10549(12) 0.15446(9) 0.67093(8) 0.0444(3) Uani 1 1 d . . .
F7T F 0.6240(5) 0.0110(6) 0.7925(4) 0.122(3) Uani 1 1 d . . .
F8T F 0.5212(7) 0.0712(5) 0.9031(5) 0.114(2) Uani 1 1 d . . .
F9T F 0.4843(6) -0.0656(4) 0.8845(4) 0.1039(19) Uani 1 1 d . . .
F10T F -0.0783(6) 0.0337(4) 0.7043(4) 0.0978(18) Uani 1 1 d . . .
F11T F 0.0703(6) 0.0034(3) 0.7632(4) 0.1021(19) Uani 1 1 d . . .
F12T F -0.0664(6) 0.1093(4) 0.8124(3) 0.1013(18) Uani 1 1 d . . .
O7T O 0.4323(4) 0.1385(3) 0.7579(3) 0.0598(10) Uani 1 1 d . . .
O8T O 0.3877(7) -0.0168(4) 0.7361(4) 0.0820(17) Uani 1 1 d . . .
O9T O 0.2703(4) 0.0542(4) 0.8644(3) 0.0678(12) Uani 1 1 d . . .
O10T O 0.1879(5) 0.1828(3) 0.7210(3) 0.0616(11) Uani 1 1 d . . .
O11T O 0.0168(5) 0.2225(4) 0.6579(3) 0.0676(12) Uani 1 1 d . . .
O12T O 0.1658(6) 0.1043(5) 0.5978(4) 0.0919(19) Uani 1 1 d . . .
N1B N 0.4068(4) 0.3174(3) 0.6479(3) 0.0399(8) Uani 1 1 d . . .
N2B N 0.6264(4) 0.3112(3) 0.6648(3) 0.0468(10) Uani 1 1 d . . .
N3B N 0.4906(4) 0.3134(3) 0.8039(3) 0.0418(9) Uani 1 1 d . . .
N4B N 0.3569(5) 0.3391(4) 0.9400(3) 0.0532(11) Uani 1 1 d . . .
N5B N 0.2012(4) 0.3091(3) 0.8600(3) 0.0415(9) Uani 1 1 d . . .
C1B C 0.3391(6) 0.3409(4) 0.5933(3) 0.0474(11) Uani 1 1 d . . .
H1B H 0.2494 0.3342 0.6105 0.057 Uiso 1 1 calc R . .
C2B C 0.3975(7) 0.3751(4) 0.5113(4) 0.0582(14) Uani 1 1 d . . .
H2B H 0.3461 0.3918 0.4760 0.070 Uiso 1 1 calc R . .
C3B C 0.5288(7) 0.3844(4) 0.4826(4) 0.0597(15) Uani 1 1 d . . .
H3B H 0.5683 0.4063 0.4278 0.072 Uiso 1 1 calc R . .
C3T C 0.5108(6) 0.0145(5) 0.8461(5) 0.0642(16) Uani 1 1 d . . .
C4B C 0.6012(6) 0.3599(4) 0.5379(3) 0.0511(12) Uani 1 1 d . . .
C4T C 0.0022(7) 0.0702(5) 0.7417(5) 0.0615(15) Uani 1 1 d . . .
C5B C 0.7366(7) 0.3587(5) 0.5329(4) 0.0666(17) Uani 1 1 d . . .
H5B H 0.8038 0.3747 0.4854 0.080 Uiso 1 1 calc R . .
C6B C 0.7498(6) 0.3304(6) 0.6091(4) 0.0658(17) Uani 1 1 d . . .
H6B H 0.8281 0.3245 0.6228 0.079 Uiso 1 1 calc R . .
C7B C 0.5356(5) 0.3299(3) 0.6205(3) 0.0421(10) Uani 1 1 d . . .
C8B C 0.6076(5) 0.2961(3) 0.7532(3) 0.0432(10) Uani 1 1 d . . .
C9B C 0.7118(6) 0.2685(5) 0.7827(5) 0.0605(15) Uani 1 1 d . . .
H9B H 0.7921 0.2560 0.7453 0.073 Uiso 1 1 calc R . .
C10B C 0.6931(6) 0.2600(5) 0.8681(5) 0.0657(17) Uani 1 1 d . . .
H10B H 0.7597 0.2381 0.8896 0.079 Uiso 1 1 calc R . .
C11B C 0.5758(7) 0.2840(5) 0.9226(4) 0.0625(15) Uani 1 1 d . . .
H11B H 0.5634 0.2825 0.9809 0.075 Uiso 1 1 calc R . .
C12B C 0.4775(5) 0.3103(4) 0.8873(3) 0.0482(11) Uani 1 1 d . . .
C13B C 0.3452(8) 0.3774(6) 1.0188(4) 0.0714(19) Uani 1 1 d . . .
H13B H 0.4134 0.3854 1.0427 0.086 Uiso 1 1 calc R . .
C14B C 0.2226(8) 0.4005(6) 1.0547(4) 0.075(2) Uani 1 1 d . . .
H14B H 0.1913 0.4268 1.1071 0.089 Uiso 1 1 calc R . .
C15B C 0.1470(7) 0.3781(5) 0.9986(4) 0.0593(15) Uani 1 1 d . . .
C16B C 0.0185(7) 0.3840(5) 0.9998(4) 0.0621(15) Uani 1 1 d . . .
H16B H -0.0429 0.4062 1.0466 0.074 Uiso 1 1 calc R . .
C17B C -0.0172(6) 0.3561(5) 0.9303(5) 0.0638(16) Uani 1 1 d . . .
H17B H -0.1030 0.3623 0.9287 0.077 Uiso 1 1 calc R . .
C18B C 0.0749(6) 0.3187(4) 0.8623(4) 0.0529(13) Uani 1 1 d . . .
H18B H 0.0480 0.2994 0.8165 0.063 Uiso 1 1 calc R . .
C19B C 0.2350(5) 0.3400(4) 0.9271(3) 0.0447(10) Uani 1 1 d . . .

loop_
_atom_site_aniso_label
_atom_site_aniso_U_11
_atom_site_aniso_U_22
_atom_site_aniso_U_33
_atom_site_aniso_U_23
_atom_site_aniso_U_13
_atom_site_aniso_U_12
Zn1A 0.0335(3) 0.0470(4) 0.0323(3) -0.0027(3) -0.0084(2) 0.0006(3)
S1T 0.0462(6) 0.0433(6) 0.0450(6) -0.0043(5) -0.0094(5) -0.0032(5)
C1T 0.064(4) 0.071(4) 0.077(4) -0.009(3) -0.025(3) -0.021(3)
F1TB 0.095(4) 0.141(4) 0.108(4) -0.007(4) -0.041(3) -0.034(3)
F2TB 0.095(4) 0.141(4) 0.108(4) -0.007(4) -0.041(3) -0.034(3)
F3TB 0.095(4) 0.141(4) 0.108(4) -0.007(4) -0.041(3) -0.034(3)
F1TA 0.095(4) 0.141(4) 0.108(4) -0.007(4) -0.041(3) -0.034(3)
F2TA 0.095(4) 0.141(4) 0.108(4) -0.007(4) -0.041(3) -0.034(3)
F3TA 0.095(4) 0.141(4) 0.108(4) -0.007(4) -0.041(3) -0.034(3)
S2TA 0.0619(17) 0.0675(17) 0.0736(16) -0.0040(14) -0.0364(14) 0.0054(15)
C2TA 0.121(11) 0.037(6) 0.086(8) 0.008(5) -0.063(8) -0.006(6)
F4TA 0.123(5) 0.072(3) 0.127(4) -0.013(3) -0.070(4) 0.018(3)
F5TA 0.123(5) 0.072(3) 0.127(4) -0.013(3) -0.070(4) 0.018(3)
F6TA 0.123(5) 0.072(3) 0.127(4) -0.013(3) -0.070(4) 0.018(3)
S2TB 0.0619(17) 0.0675(17) 0.0736(16) -0.0040(14) -0.0364(14) 0.0054(15)
C2TB 0.121(11) 0.037(6) 0.086(8) 0.008(5) -0.063(8) -0.006(6)
F4TB 0.123(5) 0.072(3) 0.127(4) -0.013(3) -0.070(4) 0.018(3)
F5TB 0.123(5) 0.072(3) 0.127(4) -0.013(3) -0.070(4) 0.018(3)
F6TB 0.123(5) 0.072(3) 0.127(4) -0.013(3) -0.070(4) 0.018(3)
O4T 0.058(2) 0.059(2) 0.052(2) 0.0004(18) -0.0210(18) 0.0121(18)
N1A 0.0362(19) 0.043(2) 0.0346(18) -0.0046(15) -0.0048(15) -0.0007(15)
N2A 0.057(3) 0.067(3) 0.036(2) 0.003(2) -0.0138(19) -0.007(2)
N3A 0.039(2) 0.054(2) 0.0330(19) -0.0017(16) -0.0132(16) 0.0033(17)
N4A 0.034(2) 0.066(3) 0.041(2) -0.0030(19) -0.0058(17) 0.0038(18)
N5A 0.0359(19) 0.047(2) 0.0321(17) -0.0017(15) -0.0079(15) 0.0003(15)
C1A 0.038(2) 0.051(3) 0.047(3) -0.003(2) -0.003(2) -0.001(2)
C2A 0.042(3) 0.054(3) 0.064(3) -0.008(3) 0.005(2) -0.002(2)
C3A 0.063(4) 0.059(3) 0.045(3) -0.004(2) 0.009(3) -0.008(3)
C4A 0.065(3) 0.060(3) 0.034(2) -0.006(2) -0.004(2) -0.004(3)
C5A 0.094(5) 0.091(5) 0.038(3) 0.006(3) -0.017(3) -0.016(4)
C6A 0.085(5) 0.104(6) 0.041(3) 0.015(3) -0.025(3) -0.012(4)
C7A 0.049(3) 0.047(3) 0.034(2) -0.0044(19) -0.005(2) -0.001(2)
C8A 0.047(3) 0.060(3) 0.036(2) 0.001(2) -0.013(2) 0.004(2)
C9A 0.060(3) 0.089(5) 0.050(3) -0.007(3) -0.029(3) 0.001(3)
C10A 0.051(3) 0.098(5) 0.077(4) -0.009(4) -0.039(3) -0.001(3)
C11A 0.041(3) 0.084(4) 0.059(3) -0.001(3) -0.015(2) 0.001(3)
C12A 0.038(2) 0.050(3) 0.045(3) -0.003(2) -0.012(2) 0.009(2)
C13A 0.035(3) 0.082(4) 0.053(3) -0.005(3) -0.004(2) 0.010(3)
C14A 0.049(3) 0.076(4) 0.050(3) -0.009(3) 0.003(2) 0.015(3)
C15A 0.049(3) 0.050(3) 0.037(2) 0.002(2) 0.000(2) 0.006(2)
C16A 0.065(3) 0.054(3) 0.037(2) -0.005(2) -0.005(2) 0.005(3)
C17A 0.064(3) 0.061(3) 0.038(2) -0.008(2) -0.016(2) -0.004(3)
C18A 0.047(3) 0.052(3) 0.041(2) -0.005(2) -0.011(2) 0.001(2)
C19A 0.044(2) 0.041(2) 0.031(2) 0.0017(17) -0.0056(18) 0.0024(18)
Zn1B 0.0341(4) 0.0473(4) 0.0343(4) -0.0016(3) -0.0102(3) -0.0001(3)
S3T 0.0420(6) 0.0415(6) 0.0385(6) -0.0042(4) -0.0061(5) 0.0050(4)
S4T 0.0371(6) 0.0552(7) 0.0425(6) -0.0026(5) -0.0136(5) -0.0005(5)
F7T 0.056(3) 0.190(7) 0.102(4) 0.046(4) 0.002(3) 0.039(4)
F8T 0.123(5) 0.125(5) 0.125(5) -0.014(4) -0.084(4) -0.002(4)
F9T 0.096(4) 0.087(3) 0.133(5) 0.052(3) -0.044(3) -0.003(3)
F10T 0.098(4) 0.094(3) 0.122(4) 0.030(3) -0.067(3) -0.046(3)
F11T 0.113(4) 0.070(3) 0.146(5) 0.036(3) -0.077(4) -0.021(3)
F12T 0.103(4) 0.126(4) 0.057(2) 0.006(3) 0.008(2) -0.019(3)
O7T 0.046(2) 0.054(2) 0.080(3) 0.011(2) -0.021(2) 0.0033(17)
O8T 0.112(5) 0.070(3) 0.071(3) -0.032(3) -0.034(3) 0.020(3)
O9T 0.044(2) 0.099(4) 0.051(2) 0.000(2) 0.0009(18) 0.010(2)
O10T 0.058(2) 0.069(3) 0.069(3) 0.002(2) -0.036(2) -0.016(2)
O11T 0.053(2) 0.073(3) 0.080(3) 0.017(2) -0.026(2) 0.006(2)
O12T 0.074(3) 0.131(5) 0.063(3) -0.030(3) -0.004(3) 0.010(3)
N1B 0.044(2) 0.0401(19) 0.0344(18) -0.0060(15) -0.0085(16) 0.0068(16)
N2B 0.034(2) 0.059(3) 0.045(2) -0.0008(19) -0.0068(17) -0.0030(18)
N3B 0.040(2) 0.048(2) 0.038(2) -0.0070(16) -0.0112(16) -0.0007(16)
N4B 0.048(2) 0.074(3) 0.039(2) -0.010(2) -0.0134(19) 0.006(2)
N5B 0.0355(19) 0.047(2) 0.040(2) -0.0026(16) -0.0056(16) 0.0008(16)
C1B 0.055(3) 0.045(3) 0.044(3) -0.001(2) -0.016(2) 0.005(2)
C2B 0.080(4) 0.055(3) 0.046(3) 0.001(2) -0.029(3) 0.005(3)
C3B 0.076(4) 0.059(3) 0.040(3) 0.004(2) -0.009(3) -0.007(3)
C3T 0.050(3) 0.074(4) 0.066(4) 0.015(3) -0.015(3) 0.010(3)
C4B 0.060(3) 0.048(3) 0.039(2) -0.006(2) -0.001(2) -0.003(2)
C4T 0.060(3) 0.063(4) 0.068(4) 0.010(3) -0.029(3) -0.014(3)
C5B 0.054(3) 0.083(5) 0.053(3) -0.001(3) 0.001(3) -0.011(3)
C6B 0.037(3) 0.104(5) 0.049(3) -0.015(3) 0.003(2) -0.005(3)
C7B 0.047(3) 0.040(2) 0.037(2) -0.0010(18) -0.0061(19) -0.0019(19)
C8B 0.035(2) 0.045(2) 0.049(3) -0.003(2) -0.011(2) -0.0037(18)
C9B 0.039(3) 0.073(4) 0.070(4) -0.007(3) -0.016(3) -0.001(3)
C10B 0.050(3) 0.086(5) 0.072(4) 0.000(3) -0.036(3) 0.003(3)
C11B 0.062(4) 0.082(4) 0.053(3) -0.006(3) -0.030(3) 0.002(3)
C12B 0.045(3) 0.062(3) 0.041(2) -0.001(2) -0.017(2) -0.001(2)
C13B 0.071(4) 0.103(6) 0.047(3) -0.020(3) -0.026(3) 0.015(4)
C14B 0.084(5) 0.094(5) 0.040(3) -0.020(3) -0.007(3) 0.015(4)
C15B 0.063(4) 0.064(4) 0.044(3) -0.006(3) -0.002(3) 0.012(3)
C16B 0.057(3) 0.057(3) 0.061(3) -0.005(3) 0.003(3) 0.012(3)
C17B 0.042(3) 0.068(4) 0.074(4) -0.005(3) -0.005(3) 0.006(3)
C18B 0.042(3) 0.052(3) 0.063(3) -0.007(2) -0.011(2) 0.006(2)
C19B 0.044(3) 0.050(3) 0.036(2) -0.0021(19) -0.0032(19) 0.002(2)

loop_
_atom_type_symbol
_atom_type_description
_atom_type_scat_dispersion_real
_atom_type_scat_dispersion_imag
_atom_type_scat_source
C C 0.0181 0.0091 'International Tables Vol C Tables 4.2.6.8 and 6.1.1.4'
H H 0.0000 0.0000 'International Tables Vol C Tables 4.2.6.8 and 6.1.1.4'
F F 0.0727 0.0534 'International Tables Vol C Tables 4.2.6.8 and 6.1.1.4'
N N 0.0311 0.0180 'International Tables Vol C Tables 4.2.6.8 and 6.1.1.4'
O O 0.0492 0.0322 'International Tables Vol C Tables 4.2.6.8 and 6.1.1.4'
S S 0.3331 0.5567 'International Tables Vol C Tables 4.2.6.8 and 6.1.1.4'
Zn Zn -1.5491 0.6778 'International Tables Vol C Tables 4.2.6.8 and 6.1.1.4'

loop_
_geom_angle_atom_site_label_1
_geom_angle_atom_site_label_2
_geom_angle_atom_site_label_3
_geom_angle
O1TB Zn1A N1A 113.2(4)
O1TB Zn1A N5A 115.9(4)
N1A Zn1A N5A 128.72(17)
O1TB Zn1A O1TA 14.5(4)
N1A Zn1A O1TA 101.7(3)
N5A Zn1A O1TA 129.0(3)
O1TB Zn1A O4T 94.3(4)
N1A Zn1A O4T 95.75(17)
N5A Zn1A O4T 94.68(17)
O1TA Zn1A O4T 86.8(3)
O1TB Zn1A N3A 77.8(4)
N1A Zn1A N3A 89.82(17)
N5A Zn1A N3A 86.58(16)
O1TA Zn1A N3A 86.1(3)
O4T Zn1A N3A 171.68(18)
O3TA S1T O2TB 83.5(7)
O3TA S1T O2TA 112.4(7)
O2TB S1T O2TA 29.0(5)
O3TA S1T O1TA 117.3(7)
O2TB S1T O1TA 133.6(7)
O2TA S1T O1TA 113.1(6)
O3TA S1T O1TB 137.3(7)
O2TB S1T O1TB 120.3(7)
O2TA S1T O1TB 95.2(6)
O1TA S1T O1TB 20.9(6)
O3TA S1T O3TB 33.3(5)
O2TB S1T O3TB 115.8(7)
O2TA S1T O3TB 143.6(7)
O1TA S1T O3TB 87.5(6)
O1TB S1T O3TB 108.4(7)
O3TA S1T C1T 104.7(5)
O2TB S1T C1T 109.4(6)
O2TA S1T C1T 102.9(5)
O1TA S1T C1T 104.6(5)
O1TB S1T C1T 99.7(6)
O3TB S1T C1T 100.1(5)
F1TA C1T F2TA 108.4(9)
F1TA C1T F3TB 57.0(11)
F2TA C1T F3TB 124.3(11)
F1TA C1T F3TA 99.1(10)
F2TA C1T F3TA 107.8(9)
F3TB C1T F3TA 42.6(10)
F1TA C1T F2TB 128.2(10)
F2TA C1T F2TB 29.4(10)
F3TB C1T F2TB 112.8(13)
F3TA C1T F2TB 82.3(11)
F1TA C1T F1TB 46.1(9)
F2TA C1T F1TB 75.7(10)
F3TB C1T F1TB 102.1(13)
F3TA C1T F1TB 140.9(11)
F2TB C1T F1TB 104.7(12)
F1TA C1T S1T 118.1(7)
F2TA C1T S1T 114.3(8)
F3TB C1T S1T 119.5(9)
F3TA C1T S1T 107.7(6)
F2TB C1T S1T 110.3(9)
F1TB C1T S1T 105.6(8)
S1T O1TA Zn1A 126.6(7)
S1T O1TB Zn1A 133.9(8)
O5TA S2TA O4T 113.6(13)
O5TA S2TA O6TA 109.6(10)
O4T S2TA O6TA 116.2(14)
O5TA S2TA C2TA 99.7(12)
O4T S2TA C2TA 102.9(8)
O6TA S2TA C2TA 113.5(11)
F6TA C2TA F4TA 109.5(13)
F6TA C2TA F5TA 105.5(10)
F4TA C2TA F5TA 105.1(10)
F6TA C2TA S2TA 113.8(10)
F4TA C2TA S2TA 107.4(10)
F5TA C2TA S2TA 115.0(12)
O5TB S2TB O4T 120(2)
O5TB S2TB O6TB 116.4(17)
O4T S2TB O6TB 114(2)
O5TB S2TB C2TB 112.9(18)
O4T S2TB C2TB 105.1(12)
O6TB S2TB C2TB 80.8(13)
F6TB C2TB F4TB 118.1(19)
F6TB C2TB F5TB 103.9(16)
F4TB C2TB F5TB 114.6(16)
F6TB C2TB S2TB 109.6(15)
F4TB C2TB S2TB 108.0(15)
F5TB C2TB S2TB 101.3(16)
S2TA O4T S2TB 4(2)
S2TA O4T Zn1A 155.1(5)
S2TB O4T Zn1A 154.5(8)
C7A N1A C1A 115.2(4)
C7A N1A Zn1A 123.1(3)
C1A N1A Zn1A 121.6(4)
C7A N2A C6A 106.4(5)
C7A N2A C8A 131.1(5)
C6A N2A C8A 122.5(6)
C12A N3A C8A 117.0(5)
C12A N3A Zn1A 114.7(3)
C8A N3A Zn1A 115.6(3)
C19A N4A C12A 129.9(4)
C19A N4A C13A 106.8(5)
C12A N4A C13A 121.4(5)
C19A N5A C18A 116.3(4)
C19A N5A Zn1A 121.5(3)
C18A N5A Zn1A 122.2(3)
N1A C1A C2A 123.7(6)
N1A C1A H1A 118.1
C2A C1A H1A 118.1
C1A C2A C3A 120.5(6)
C1A C2A H2A 119.7
C3A C2A H2A 119.7
C4A C3A C2A 117.3(5)
C4A C3A H3A 121.4
C2A C3A H3A 121.4
C3A C4A C7A 118.6(6)
C3A C4A C5A 135.1(6)
C7A C4A C5A 106.2(6)
C6A C5A C4A 107.5(6)
C6A C5A H5A 126.2
C4A C5A H5A 126.2
C5A C6A N2A 111.4(7)
C5A C6A H6A 124.3
N2A C6A H6A 124.3
N1A C7A N2A 126.9(5)
N1A C7A C4A 124.6(5)
N2A C7A C4A 108.5(5)
N3A C8A C9A 123.9(6)
N3A C8A N2A 116.9(5)
C9A C8A N2A 119.2(5)
C8A C9A C10A 116.7(6)
C8A C9A H9A 121.6
C10A C9A H9A 121.6
C11A C10A C9A 121.0(6)
C11A C10A H10A 119.5
C9A C10A H10A 119.5
C10A C11A C12A 117.6(6)
C10A C11A H11A 121.2
C12A C11A H11A 121.2
N3A C12A C11A 123.5(5)
N3A C12A N4A 116.9(5)
C11A C12A N4A 119.5(5)
C14A C13A N4A 109.6(5)
C14A C13A H13A 125.2
N4A C13A H13A 125.2
C13A C14A C15A 108.5(5)
C13A C14A H14A 125.7
C15A C14A H14A 125.7
C16A C15A C19A 118.8(5)
C16A C15A C14A 135.4(5)
C19A C15A C14A 105.8(5)
C15A C16A C17A 117.7(5)
C15A C16A H16A 121.1
C17A C16A H16A 121.1
C18A C17A C16A 120.3(6)
C18A C17A H17A 119.9
C16A C17A H17A 119.9
N5A C18A C17A 122.9(5)
N5A C18A H18A 118.5
C17A C18A H18A 118.5
N5A C19A N4A 126.9(4)
N5A C19A C15A 123.8(5)
N4A C19A C15A 109.2(5)
N5B Zn1B N1B 127.06(17)
N5B Zn1B O7T 127.68(19)
N1B Zn1B O7T 104.35(18)
N5B Zn1B O10T 94.79(19)
N1B Zn1B O10T 95.29(18)
O7T Zn1B O10T 88.93(19)
N5B Zn1B N3B 89.68(17)
N1B Zn1B N3B 87.70(17)
O7T Zn1B N3B 82.66(18)
O10T Zn1B N3B 171.53(18)
O8T S3T O9T 116.8(4)
O8T S3T O7T 113.3(4)
O9T S3T O7T 114.4(3)
O8T S3T C3T 104.1(4)
O9T S3T C3T 104.1(3)
O7T S3T C3T 101.8(3)
O11T S4T O12T 114.4(4)
O11T S4T O10T 114.2(3)
O12T S4T O10T 116.5(4)
O11T S4T C4T 103.8(3)
O12T S4T C4T 103.5(4)
O10T S4T C4T 101.9(3)
S3T O7T Zn1B 127.1(3)
S4T O10T Zn1B 160.9(3)
C1B N1B C7B 116.3(5)
C1B N1B Zn1B 123.4(4)
C7B N1B Zn1B 120.1(3)
C7B N2B C6B 107.2(5)
C7B N2B C8B 129.4(4)
C6B N2B C8B 121.9(5)
C8B N3B C12B 117.2(5)
C8B N3B Zn1B 113.8(3)
C12B N3B Zn1B 116.9(4)
C19B N4B C13B 107.1(5)
C19B N4B C12B 130.6(5)
C13B N4B C12B 122.3(5)
C19B N5B C18B 115.8(5)
C19B N5B Zn1B 122.9(3)
C18B N5B Zn1B 121.2(4)
N1B C1B C2B 122.7(6)
N1B C1B H1B 118.7
C2B C1B H1B 118.7
C3B C2B C1B 120.9(6)
C3B C2B H2B 119.6
C1B C2B H2B 119.6
C2B C3B C4B 117.4(5)
C2B C3B H3B 121.3
C4B C3B H3B 121.3
F7T C3T F8T 106.0(8)
F7T C3T F9T 108.7(7)
F8T C3T F9T 107.0(7)
F7T C3T S3T 112.4(5)
F8T C3T S3T 111.6(5)
F9T C3T S3T 110.9(5)
C3B C4B C7B 118.5(6)
C3B C4B C5B 134.8(6)
C7B C4B C5B 106.6(6)
F11T C4T F10T 107.1(6)
F11T C4T F12T 108.2(7)
F10T C4T F12T 109.0(7)
F11T C4T S4T 111.8(5)
F10T C4T S4T 110.4(5)
F12T C4T S4T 110.3(5)
C6B C5B C4B 108.1(6)
C6B C5B H5B 126.0
C4B C5B H5B 126.0
C5B C6B N2B 109.5(6)
C5B C6B H6B 125.2
N2B C6B H6B 125.2
N1B C7B N2B 127.3(4)
N1B C7B C4B 124.0(5)
N2B C7B C4B 108.5(5)
N3B C8B C9B 123.3(5)
N3B C8B N2B 117.3(5)
C9B C8B N2B 119.3(5)
C10B C9B C8B 118.0(6)
C10B C9B H9B 121.0
C8B C9B H9B 121.0
C9B C10B C11B 120.2(6)
C9B C10B H10B 119.9
C11B C10B H10B 119.9
C10B C11B C12B 117.5(6)
C10B C11B H11B 121.3
C12B C11B H11B 121.3
N3B C12B C11B 123.5(6)
N3B C12B N4B 116.6(5)
C11B C12B N4B 119.9(5)
C14B C13B N4B 110.4(6)
C14B C13B H13B 124.8
N4B C13B H13B 124.8
C13B C14B C15B 108.3(6)
C13B C14B H14B 125.9
C15B C14B H14B 125.9
C16B C15B C19B 118.1(6)
C16B C15B C14B 136.0(6)
C19B C15B C14B 105.9(6)
C15B C16B C17B 118.5(6)
C15B C16B H16B 120.8
C17B C16B H16B 120.8
C16B C17B C18B 120.1(6)
C16B C17B H17B 119.9
C18B C17B H17B 119.9
N5B C18B C17B 123.0(6)
N5B C18B H18B 118.5
C17B C18B H18B 118.5
N5B C19B N4B 127.4(5)
N5B C19B C15B 124.3(5)
N4B C19B C15B 108.4(5)

loop_
_geom_bond_atom_site_label_1
_geom_bond_atom_site_label_2
_geom_bond_distance
Zn1A O1TB 1.983(13)
Zn1A N1A 1.997(4)
Zn1A N5A 2.002(4)
Zn1A O1TA 2.087(12)
Zn1A O4T 2.114(4)
Zn1A N3A 2.245(4)
S1T O3TA 1.379(11)
S1T O2TB 1.384(12)
S1T O2TA 1.435(11)
S1T O1TA 1.443(12)
S1T O1TB 1.451(12)
S1T O3TB 1.452(12)
S1T C1T 1.809(7)
C1T F1TA 1.226(14)
C1T F2TA 1.244(15)
C1T F3TB 1.26(2)
C1T F3TA 1.381(14)
C1T F2TB 1.439(19)
C1T F1TB 1.472(18)
S2TA O5TA 1.42(2)
S2TA O4T 1.430(15)
S2TA O6TA 1.44(2)
S2TA C2TA 1.775(13)
C2TA F6TA 1.296(12)
C2TA F4TA 1.346(16)
C2TA F5TA 1.374(14)
S2TB O5TB 1.38(3)
S2TB O4T 1.46(2)
S2TB O6TB 1.52(3)
S2TB C2TB 1.804(16)
C2TB F6TB 1.273(16)
C2TB F4TB 1.312(19)
C2TB F5TB 1.349(19)
N1A C7A 1.340(7)
N1A C1A 1.354(7)
N2A C7A 1.383(8)
N2A C6A 1.404(8)
N2A C8A 1.406(8)
N3A C12A 1.328(7)
N3A C8A 1.350(7)
N4A C19A 1.375(7)
N4A C12A 1.402(7)
N4A C13A 1.421(7)
N5A C19A 1.338(6)
N5A C18A 1.351(7)
C1A C2A 1.378(8)
C1A H1A 0.9300
C2A C3A 1.392(10)
C2A H2A 0.9300
C3A C4A 1.374(10)
C3A H3A 0.9300
C4A C7A 1.417(8)
C4A C5A 1.434(10)
C5A C6A 1.329(12)
C5A H5A 0.9300
C6A H6A 0.9300
C8A C9A 1.377(8)
C9A C10A 1.385(11)
C9A H9A 0.9300
C10A C11A 1.366(10)
C10A H10A 0.9300
C11A C12A 1.386(8)
C11A H11A 0.9300
C13A C14A 1.348(10)
C13A H13A 0.9300
C14A C15A 1.429(9)
C14A H14A 0.9300
C15A C16A 1.365(9)
C15A C19A 1.419(7)
C16A C17A 1.393(9)
C16A H16A 0.9300
C17A C18A 1.386(8)
C17A H17A 0.9300
C18A H18A 0.9300
Zn1B N5B 1.992(4)
Zn1B N1B 1.999(4)
Zn1B O7T 2.038(4)
Zn1B O10T 2.114(4)
Zn1B N3B 2.234(4)
S3T O8T 1.406(5)
S3T O9T 1.415(4)
S3T O7T 1.458(5)
S3T C3T 1.834(7)
S4T O11T 1.423(5)
S4T O12T 1.424(6)
S4T O10T 1.436(4)
S4T C4T 1.825(7)
F7T C3T 1.290(8)
F8T C3T 1.303(10)
F9T C3T 1.310(9)
F10T C4T 1.317(8)
F11T C4T 1.313(9)
F12T C4T 1.336(9)
N1B C1B 1.335(7)
N1B C7B 1.341(7)
N2B C7B 1.386(7)
N2B C6B 1.411(7)
N2B C8B 1.421(7)
N3B C8B 1.328(7)
N3B C12B 1.338(7)
N4B C19B 1.380(7)
N4B C13B 1.403(8)
N4B C12B 1.413(7)
N5B C19B 1.346(7)
N5B C18B 1.349(7)
C1B C2B 1.399(9)
C1B H1B 0.9300
C2B C3B 1.362(10)
C2B H2B 0.9300
C3B C4B 1.386(10)
C3B H3B 0.9300
C4B C7B 1.403(7)
C4B C5B 1.430(10)
C5B C6B 1.348(10)
C5B H5B 0.9300
C6B H6B 0.9300
C8B C9B 1.386(8)
C9B C10B 1.362(10)
C9B H9B 0.9300
C10B C11B 1.378(10)
C10B H10B 0.9300
C11B C12B 1.381(8)
C11B H11B 0.9300
C13B C14B 1.329(11)
C13B H13B 0.9300
C14B C15B 1.432(11)
C14B H14B 0.9300
C15B C16B 1.373(10)
C15B C19B 1.416(7)
C16B C17B 1.376(11)
C16B H16B 0.9300
C17B C18B 1.397(9)
C17B H17B 0.9300
C18B H18B 0.9300
